data_4060179
_journal_name_full Organometallics
_journal_year 2005
_chemical_formula_sum 'C38 H32 Co4 Fe O14 S2'
_chemical_formula_weight 1068.33
_space_group_IT_number 13
_symmetry_cell_setting monoclinic
_symmetry_space_group_name_Hall '-P 2yc'
_symmetry_space_group_name_H-M 'P 1 2/c 1'
_atom_sites_solution_hydrogens geom
_atom_sites_solution_primary direct
_atom_sites_solution_secondary difmap
_cell_angle_alpha 90.00
_cell_angle_beta 108.5140(10)
_cell_angle_gamma 90.00
_cell_formula_units_Z 2
_cell_length_a 14.4980(5)
_cell_length_b 10.8391(3)
_cell_length_c 14.0975(4)
_cell_measurement_reflns_used ?
_cell_measurement_temperature 180(2)
_cell_measurement_theta_max ?
_cell_measurement_theta_min ?
_cell_volume 2100.70(11)
_diffrn_ambient_temperature 180(2)
_diffrn_detector_area_resol_mean ?
_diffrn_measurement_device_type ?
_diffrn_measurement_method ?
_diffrn_radiation_monochromator graphite
_diffrn_radiation_source 'fine-focus sealed tube'
_diffrn_radiation_type MoK\a
_diffrn_radiation_wavelength 0.71069
_diffrn_reflns_av_R_equivalents 0.0333
_diffrn_reflns_av_sigmaI/netI 0.0342
_diffrn_reflns_limit_h_max 18
_diffrn_reflns_limit_h_min -18
_diffrn_reflns_limit_k_max 13
_diffrn_reflns_limit_k_min -14
_diffrn_reflns_limit_l_max 18
_diffrn_reflns_limit_l_min -18
_diffrn_reflns_number 12057
_diffrn_reflns_theta_max 27.50
_diffrn_reflns_theta_min 3.58
_diffrn_standards_decay_% ?
_diffrn_standards_interval_count ?
_diffrn_standards_interval_time ?
_diffrn_standards_number ?
_exptl_absorpt_coefficient_mu 2.048
_exptl_absorpt_correction_T_max 0.7912
_exptl_absorpt_correction_T_min 0.5343
_exptl_absorpt_correction_type ?
_exptl_absorpt_process_details ?
_exptl_crystal_colour ?
_exptl_crystal_density_diffrn 1.689
_exptl_crystal_density_meas ?
_exptl_crystal_density_method 'not measured'
_exptl_crystal_description ?
_exptl_crystal_F_000 1076
_exptl_crystal_size_max 0.35
_exptl_crystal_size_mid 0.32
_exptl_crystal_size_min 0.12
_refine_ls_extinction_coef ?
_refine_ls_extinction_method none
_refine_ls_goodness_of_fit_ref 1.064
_refine_ls_hydrogen_treatment mixed
_refine_ls_matrix_type full
_refine_ls_number_parameters 269
_refine_ls_number_reflns 4785
_refine_ls_number_restraints 0
_refine_ls_restrained_S_all 1.064
_refine_ls_R_factor_all 0.0494
_refine_ls_R_factor_gt 0.0413
_refine_ls_shift/su_max 0.000
_refine_ls_shift/su_mean 0.000
_refine_ls_structure_factor_coef Fsqd
_refine_ls_weighting_details 'calc w=1/[\s^2^(Fo^2^)+(0.0520P)^2^+3.5275P] where P=(Fo^2^+2Fc^2^)/3'
_refine_ls_weighting_scheme calc
_refine_ls_wR_factor_gt 0.1088
_refine_ls_wR_factor_ref 0.1150
_reflns_number_gt 4147
_reflns_number_total 4785
_reflns_threshold_expression >2sigma(I)
_cod_original_sg_symbol_H-M P2/c
_cod_database_code 4060179

loop_
_symmetry_equiv_pos_as_xyz
'x, y, z'
'-x, y, -z+1/2'
'-x, -y, -z'
'x, -y, z-1/2'

loop_
_atom_site_label
_atom_site_type_symbol
_atom_site_fract_x
_atom_site_fract_y
_atom_site_fract_z
_atom_site_U_iso_or_equiv
_atom_site_adp_type
_atom_site_occupancy
_atom_site_symmetry_multiplicity
_atom_site_calc_flag
_atom_site_refinement_flags
_atom_site_disorder_assembly
_atom_site_disorder_group
Co1 Co -0.29661(3) -0.10495(4) -0.45006(3) 0.03087(13) Uani 1 1 d . . .
Co2 Co -0.36877(3) -0.26839(4) -0.37374(3) 0.02699(12) Uani 1 1 d . . .
Fe1 Fe 0.0000 -0.26772(5) -0.2500 0.02334(14) Uani 1 2 d S . .
S1 S -0.06750(8) -0.66613(11) -0.36663(9) 0.0610(3) Uani 1 1 d . . .
C8 C -0.0990(2) -0.1639(3) -0.2057(2) 0.0312(6) Uani 1 1 d . . .
H8A H -0.1097 -0.0776 -0.2143 0.037 Uiso 1 1 calc R . .
C7 C -0.0316(2) -0.2222(3) -0.1222(2) 0.0360(7) Uani 1 1 d . . .
H7A H 0.0105 -0.1814 -0.0652 0.043 Uiso 1 1 calc R . .
C6 C -0.0376(2) -0.3520(3) -0.1379(2) 0.0328(7) Uani 1 1 d . . .
H6A H -0.0005 -0.4127 -0.0934 0.039 Uiso 1 1 calc R . .
C5 C -0.1093(2) -0.3746(3) -0.2326(2) 0.0275(6) Uani 1 1 d . . .
H5A H -0.1282 -0.4531 -0.2625 0.033 Uiso 1 1 calc R . .
C4 C -0.14785(19) -0.2574(3) -0.2745(2) 0.0243(5) Uani 1 1 d . . .
C3 C -0.2295(2) -0.2413(3) -0.3646(2) 0.0244(5) Uani 1 1 d . . .
C2 C -0.2811(2) -0.2844(3) -0.4549(2) 0.0258(6) Uani 1 1 d . . .
C1 C -0.2755(2) -0.3802(3) -0.5300(2) 0.0305(6) Uani 1 1 d . . .
C13 C -0.2087(3) -0.3359(4) -0.5884(3) 0.0424(8) Uani 1 1 d . . .
H13C H -0.1439 -0.3183 -0.5416 0.064 Uiso 1 1 calc R . .
H13B H -0.2358 -0.2608 -0.6256 0.064 Uiso 1 1 calc R . .
H13A H -0.2038 -0.4003 -0.6353 0.064 Uiso 1 1 calc R . .
C12 C -0.3777(3) -0.4101(4) -0.6012(3) 0.0462(9) Uani 1 1 d . . .
H12C H -0.4172 -0.4452 -0.5629 0.069 Uiso 1 1 calc R . .
H12B H -0.3726 -0.4698 -0.6515 0.069 Uiso 1 1 calc R . .
H12A H -0.4084 -0.3343 -0.6346 0.069 Uiso 1 1 calc R . .
C11 C -0.2265(3) -0.5966(4) -0.5185(3) 0.0507(9) Uani 1 1 d . . .
H11B H -0.1814 -0.5860 -0.5579 0.061 Uiso 1 1 calc R . .
H11A H -0.2913 -0.6191 -0.5650 0.061 Uiso 1 1 calc R . .
C10 C -0.1907(3) -0.6951(4) -0.4438(4) 0.0578(11) Uani 1 1 d . . .
H10B H -0.1938 -0.7752 -0.4784 0.069 Uiso 1 1 calc R . .
H10A H -0.2331 -0.7005 -0.4010 0.069 Uiso 1 1 calc R . .
C9 C -0.0491(4) -0.8031(4) -0.2859(5) 0.0821(18) Uani 1 1 d . . .
H9A H -0.0974 -0.8034 -0.2495 0.099 Uiso 1 1 calc R . .
H9B H -0.0590 -0.8786 -0.3275 0.099 Uiso 1 1 calc R . .
O201 O -0.57102(18) -0.2409(3) -0.5065(2) 0.0587(8) Uani 1 1 d . . .
C201 C -0.4937(2) -0.2526(3) -0.4553(3) 0.0385(7) Uani 1 1 d . . .
O202 O -0.3677(2) -0.5334(3) -0.3340(2) 0.0546(7) Uani 1 1 d . . .
C202 C -0.3682(2) -0.4308(3) -0.3479(2) 0.0345(7) Uani 1 1 d . . .
O203 O -0.3527(3) -0.1601(3) -0.1774(2) 0.0665(9) Uani 1 1 d . . .
C203 C -0.3624(2) -0.2001(3) -0.2537(3) 0.0381(7) Uani 1 1 d . . .
O103 O -0.4676(2) -0.0556(3) -0.6265(2) 0.0715(10) Uani 1 1 d . . .
C103 C -0.4022(3) -0.0722(4) -0.5585(3) 0.0452(8) Uani 1 1 d . . .
O102 O -0.1434(2) -0.0145(3) -0.5259(3) 0.0643(8) Uani 1 1 d . . .
C102 C -0.2023(3) -0.0486(3) -0.4959(3) 0.0428(8) Uani 1 1 d . . .
O101 O -0.2955(2) 0.0830(3) -0.2985(2) 0.0615(8) Uani 1 1 d . . .
C101 C -0.2968(3) 0.0134(3) -0.3584(3) 0.0424(8) Uani 1 1 d . . .
O1 O -0.23314(17) -0.4844(2) -0.46837(16) 0.0347(5) Uani 1 1 d . . .

loop_
_atom_site_aniso_label
_atom_site_aniso_U_11
_atom_site_aniso_U_22
_atom_site_aniso_U_33
_atom_site_aniso_U_23
_atom_site_aniso_U_13
_atom_site_aniso_U_12
Co1 0.0249(2) 0.0289(2) 0.0353(2) 0.00506(17) 0.00458(17) 0.00162(15)
Co2 0.0184(2) 0.0337(2) 0.0284(2) -0.00090(16) 0.00671(15) 0.00045(14)
Fe1 0.0166(3) 0.0299(3) 0.0226(3) 0.000 0.0049(2) 0.000
S1 0.0531(6) 0.0511(6) 0.0675(7) 0.0016(5) 0.0031(5) -0.0014(5)
C8 0.0240(14) 0.0345(16) 0.0336(15) -0.0087(13) 0.0071(12) 0.0017(12)
C7 0.0237(14) 0.058(2) 0.0250(14) -0.0079(14) 0.0062(12) 0.0006(13)
C6 0.0256(14) 0.0494(19) 0.0245(14) 0.0107(13) 0.0094(11) 0.0055(13)
C5 0.0211(13) 0.0329(15) 0.0302(14) 0.0028(12) 0.0107(11) 0.0001(11)
C4 0.0177(12) 0.0310(14) 0.0236(13) -0.0010(11) 0.0057(11) 0.0014(10)
C3 0.0186(12) 0.0259(13) 0.0293(14) 0.0010(11) 0.0083(11) 0.0004(10)
C2 0.0180(12) 0.0307(14) 0.0294(14) 0.0026(11) 0.0085(11) -0.0005(10)
C1 0.0266(14) 0.0384(16) 0.0255(14) -0.0053(12) 0.0070(11) -0.0022(12)
C13 0.047(2) 0.051(2) 0.0357(17) -0.0020(16) 0.0225(15) -0.0052(16)
C12 0.0344(18) 0.063(2) 0.0354(17) -0.0154(17) 0.0029(14) -0.0060(16)
C11 0.053(2) 0.044(2) 0.053(2) -0.0180(17) 0.0129(18) 0.0046(17)
C10 0.051(2) 0.036(2) 0.077(3) -0.012(2) 0.007(2) 0.0019(17)
C9 0.080(4) 0.042(2) 0.096(4) 0.004(3) -0.014(3) -0.003(2)
O201 0.0224(12) 0.081(2) 0.0616(18) 0.0067(15) -0.0026(12) 0.0033(12)
C201 0.0279(16) 0.0447(19) 0.0433(19) 0.0004(15) 0.0118(14) -0.0007(13)
O202 0.0722(19) 0.0416(16) 0.0566(16) 0.0060(13) 0.0296(15) -0.0048(13)
C202 0.0301(15) 0.0413(19) 0.0337(16) -0.0005(14) 0.0123(13) -0.0034(13)
O203 0.091(2) 0.068(2) 0.0467(16) -0.0126(15) 0.0314(16) 0.0071(18)
C203 0.0348(17) 0.0437(18) 0.0394(18) -0.0010(15) 0.0169(14) 0.0048(14)
O103 0.0446(16) 0.085(2) 0.0653(19) 0.0310(18) -0.0100(14) -0.0012(16)
C103 0.0377(18) 0.0434(19) 0.050(2) 0.0134(17) 0.0077(16) 0.0008(15)
O102 0.0551(18) 0.0551(17) 0.091(2) 0.0257(17) 0.0351(17) -0.0045(14)
C102 0.0390(18) 0.0343(17) 0.051(2) 0.0123(16) 0.0083(16) 0.0008(14)
O101 0.0621(19) 0.0471(16) 0.070(2) -0.0163(15) 0.0140(16) 0.0023(14)
C101 0.0345(17) 0.0347(17) 0.052(2) 0.0020(16) 0.0048(15) 0.0039(14)
O1 0.0424(13) 0.0310(11) 0.0321(11) -0.0058(9) 0.0137(10) 0.0005(9)
